data_7227956
loop_
_publ_author_name
'Guo, Xiao-Yu'
'Zhao, Fei'
'Liu, Hou-Ting'
'Wang, Yan-Qin'
'Liu, Zhi-Liang'
'Gao, En-Qing'

_publ_section_title
;
 Five new 2D and 3D coordination polymers based on two new multifunctional
 pyridyl--tricarboxylate ligands: hydrothermal syntheses, structural
 diversity, luminescent and magnetic properties
;
_journal_issue 31
_journal_name_full 'RSC Adv.'
_journal_page_first 19039
_journal_paper_doi 10.1039/C7RA02063E
_journal_volume 7
_journal_year 2017
_chemical_formula_sum 'C48 H32 Mn3 N6 O14'
_chemical_formula_weight 1081.62
_chemical_name_systematic
; 
 ? 
;
_space_group_IT_number 2
_symmetry_cell_setting triclinic
_symmetry_space_group_name_Hall '-P 1'
_symmetry_space_group_name_H-M 'P -1'
_atom_sites_solution_hydrogens constr
_atom_sites_solution_primary direct
_atom_sites_solution_secondary difmap
_audit_creation_method SHELXL-97
_audit_update_record
;
2017-03-15 deposited with the CCDC.
2017-03-16 downloaded from the CCDC.
;
_cell_angle_alpha 96.503(7)
_cell_angle_beta 104.988(8)
_cell_angle_gamma 104.111(8)
_cell_formula_units_Z 1
_cell_length_a 9.6330(10)
_cell_length_b 10.6019(9)
_cell_length_c 11.2826(10)
_cell_measurement_reflns_used 1955
_cell_measurement_temperature 293(2)
_cell_measurement_theta_max 71.0780
_cell_measurement_theta_min 4.1120
_cell_volume 1060.20(19)
_computing_structure_refinement 'SHELXL-97 (Sheldrick, 1997)'
_computing_structure_solution 'SHELXS-97 (Sheldrick, 1990)'
_diffrn_ambient_temperature 293(2)
_diffrn_measured_fraction_theta_full 0.995
_diffrn_measured_fraction_theta_max 0.995
_diffrn_measurement_device_type 'Xcalibur, Eos, Gemini'
_diffrn_radiation_monochromator graphite
_diffrn_radiation_source 'fine-focus sealed tube'
_diffrn_radiation_type CuK\a
_diffrn_radiation_wavelength 1.54184
_diffrn_reflns_av_R_equivalents 0.0598
_diffrn_reflns_av_sigmaI/netI 0.1094
_diffrn_reflns_limit_h_max 11
_diffrn_reflns_limit_h_min -11
_diffrn_reflns_limit_k_max 12
_diffrn_reflns_limit_k_min -9
_diffrn_reflns_limit_l_max 12
_diffrn_reflns_limit_l_min -13
_diffrn_reflns_number 6516
_diffrn_reflns_theta_full 67.25
_diffrn_reflns_theta_max 67.25
_diffrn_reflns_theta_min 4.13
_exptl_absorpt_coefficient_mu 7.869
_exptl_crystal_colour yellow
_exptl_crystal_density_diffrn 1.694
_exptl_crystal_density_method 'not measured'
_exptl_crystal_description block
_exptl_crystal_F_000 549.0
_refine_diff_density_max 0.596
_refine_diff_density_min -0.572
_refine_diff_density_rms 0.097
_refine_ls_extinction_method none
_refine_ls_goodness_of_fit_ref 1.025
_refine_ls_hydrogen_treatment mixed
_refine_ls_matrix_type full
_refine_ls_number_parameters 327
_refine_ls_number_reflns 3784
_refine_ls_number_restraints 0
_refine_ls_restrained_S_all 1.025
_refine_ls_R_factor_all 0.0862
_refine_ls_R_factor_gt 0.0559
_refine_ls_shift/su_max 0.000
_refine_ls_shift/su_mean 0.000
_refine_ls_structure_factor_coef Fsqd
_refine_ls_weighting_details 'calc w=1/[\s^2^(Fo^2^)+(0.0450P)^2^+0.0000P] where P=(Fo^2^+2Fc^2^)/3'
_refine_ls_weighting_scheme calc
_refine_ls_wR_factor_gt 0.1220
_refine_ls_wR_factor_ref 0.1405
_reflns_number_gt 2677
_reflns_number_total 3784
_reflns_threshold_expression >2sigma(I)
_cod_data_source_file c7ra02063e2.cif
_cod_data_source_block exp_7459
_cod_original_cell_volume 1060.19(17)
_cod_original_sg_symbol_H-M P-1
_cod_database_code 7227956

loop_
_symmetry_equiv_pos_as_xyz
'x, y, z'
'-x, -y, -z'

loop_
_atom_site_label
_atom_site_type_symbol
_atom_site_fract_x
_atom_site_fract_y
_atom_site_fract_z
_atom_site_U_iso_or_equiv
_atom_site_adp_type
_atom_site_occupancy
_atom_site_symmetry_multiplicity
_atom_site_calc_flag
_atom_site_refinement_flags
Mn1 Mn 0.0000 0.5000 0.0000 0.0178(3) Uani 1 2 d S
Mn2 Mn 0.13209(9) 0.43267(8) 0.30054(7) 0.0193(2) Uani 1 1 d .
N1 N 0.2942(5) 0.6340(4) 0.4145(4) 0.0244(10) Uani 1 1 d .
N2 N 0.9464(5) 1.1698(5) 0.5036(5) 0.0362(12) Uani 1 1 d .
N3 N -0.3696(7) 0.9695(5) -0.1483(5) 0.076(2) Uani 1 1 d .
O1 O 0.1610(5) 0.3778(4) 0.4786(3) 0.0281(9) Uani 1 1 d .
H1 H 0.1479 0.4345 0.5270 0.042 Uiso 1 1 calc R
O2 O -0.0155(3) 0.5339(3) 0.1933(3) 0.0197(7) Uani 1 1 d .
O3 O -0.1271(4) 0.4556(4) 0.3270(3) 0.0328(9) Uani 1 1 d .
O4 O -0.6817(4) 0.4414(4) 0.2273(3) 0.0306(9) Uani 1 1 d .
O5 O -0.7639(4) 0.5595(4) 0.0870(3) 0.0292(9) Uani 1 1 d .
O6 O 0.0140(4) 1.2346(3) 0.2069(3) 0.0288(9) Uani 1 1 d .
O7 O -0.0213(4) 1.2977(3) 0.0218(3) 0.0293(9) Uani 1 1 d .
C1 C -0.0456(5) 1.2152(5) 0.0910(5) 0.0214(11) Uani 1 1 d .
C2 C -0.1621(6) 1.0855(5) 0.0286(5) 0.0249(12) Uani 1 1 d .
C3 C -0.2567(8) 1.0751(6) -0.0883(6) 0.053(2) Uani 1 1 d .
H3 H -0.2404 1.1472 -0.1281 0.063 Uiso 1 1 calc R
C4 C -0.1849(6) 0.9769(5) 0.0864(4) 0.0224(11) Uani 1 1 d .
H4 H -0.1225 0.9802 0.1656 0.027 Uiso 1 1 calc R
C5 C -0.3896(7) 0.8646(6) -0.0910(6) 0.052(2) Uani 1 1 d .
H5 H -0.4673 0.7889 -0.1329 0.063 Uiso 1 1 calc R
C6 C -0.3011(6) 0.8631(5) 0.0263(5) 0.0218(11) Uani 1 1 d .
C7 C -0.3328(5) 0.7440(5) 0.0847(4) 0.0187(10) Uani 1 1 d .
C8 C -0.4753(5) 0.6867(5) 0.0906(4) 0.0197(11) Uani 1 1 d .
H8 H -0.5530 0.7212 0.0552 0.024 Uiso 1 1 calc R
C9 C -0.5049(5) 0.5784(5) 0.1485(4) 0.0192(10) Uani 1 1 d .
C10 C -0.6627(5) 0.5210(5) 0.1546(4) 0.0217(11) Uani 1 1 d .
C11 C -0.3893(5) 0.5268(4) 0.2004(4) 0.0170(10) Uani 1 1 d .
H11 H -0.4073 0.4563 0.2418 0.020 Uiso 1 1 calc R
C12 C -0.2466(5) 0.5796(4) 0.1911(4) 0.0151(10) Uani 1 1 d .
C13 C -0.2181(5) 0.6881(4) 0.1338(4) 0.0171(10) Uani 1 1 d .
H13 H -0.1224 0.7239 0.1279 0.021 Uiso 1 1 calc R
C14 C -0.1241(5) 0.5184(5) 0.2410(4) 0.0183(10) Uani 1 1 d .
C15 C 0.2973(6) 0.7352(5) 0.3535(5) 0.0287(12) Uani 1 1 d .
H15 H 0.2091 0.7349 0.2952 0.034 Uiso 1 1 calc R
C16 C 0.4231(6) 0.8404(5) 0.3713(5) 0.0303(13) Uani 1 1 d .
H16 H 0.4183 0.9075 0.3253 0.036 Uiso 1 1 calc R
C17 C 0.5573(6) 0.8447(5) 0.4590(4) 0.0242(11) Uani 1 1 d .
C18 C 0.5547(6) 0.7443(5) 0.5276(5) 0.0294(13) Uani 1 1 d .
H18 H 0.6398 0.7451 0.5900 0.035 Uiso 1 1 calc R
C19 C 0.4234(6) 0.6427(5) 0.5019(5) 0.0313(13) Uani 1 1 d .
H19 H 0.4245 0.5756 0.5483 0.038 Uiso 1 1 calc R
C20 C 0.6941(6) 0.9550(5) 0.4745(5) 0.0277(12) Uani 1 1 d .
C21 C 0.8204(6) 0.9842(5) 0.5783(5) 0.0327(13) Uani 1 1 d .
H21 H 0.8234 0.9331 0.6402 0.039 Uiso 1 1 calc R
C22 C 0.6986(6) 1.0355(6) 0.3848(5) 0.0361(14) Uani 1 1 d .
H22 H 0.6177 1.0190 0.3133 0.043 Uiso 1 1 calc R
C23 C 0.8264(7) 1.1411(6) 0.4045(5) 0.0386(15) Uani 1 1 d .
H23 H 0.8275 1.1945 0.3445 0.046 Uiso 1 1 calc R
C24 C 0.9407(6) 1.0906(6) 0.5872(5) 0.0363(14) Uani 1 1 d .
H24 H 1.0242 1.1086 0.6568 0.044 Uiso 1 1 calc R
H25 H 0.099(6) 0.312(5) 0.482(5) 0.035(18) Uiso 1 1 d .

loop_
_atom_site_aniso_label
_atom_site_aniso_U_11
_atom_site_aniso_U_22
_atom_site_aniso_U_33
_atom_site_aniso_U_23
_atom_site_aniso_U_13
_atom_site_aniso_U_12
Mn1 0.0162(6) 0.0196(6) 0.0175(5) 0.0097(4) 0.0047(4) 0.0025(5)
Mn2 0.0190(4) 0.0188(4) 0.0189(4) 0.0074(3) 0.0044(3) 0.0028(3)
N1 0.028(3) 0.021(2) 0.024(2) 0.0074(18) 0.0068(19) 0.0059(19)
N2 0.036(3) 0.028(3) 0.043(3) 0.009(2) 0.015(2) 0.000(2)
N3 0.091(5) 0.040(3) 0.046(4) 0.030(3) -0.034(3) -0.024(3)
O1 0.035(2) 0.026(2) 0.024(2) 0.0120(16) 0.0112(17) 0.0028(18)
O2 0.0114(17) 0.0260(19) 0.0237(18) 0.0060(14) 0.0054(14) 0.0080(14)
O3 0.042(2) 0.036(2) 0.030(2) 0.0202(18) 0.0154(18) 0.0172(19)
O4 0.028(2) 0.034(2) 0.036(2) 0.0152(18) 0.0196(17) 0.0061(17)
O5 0.0140(19) 0.033(2) 0.039(2) 0.0080(18) 0.0055(16) 0.0060(16)
O6 0.035(2) 0.022(2) 0.0217(19) 0.0039(15) 0.0078(16) -0.0033(17)
O7 0.040(2) 0.0174(19) 0.034(2) 0.0130(16) 0.0157(18) 0.0066(17)
C1 0.020(3) 0.020(3) 0.027(3) 0.007(2) 0.009(2) 0.006(2)
C2 0.028(3) 0.022(3) 0.024(3) 0.010(2) 0.010(2) 0.003(2)
C3 0.074(5) 0.031(4) 0.030(3) 0.020(3) -0.006(3) -0.012(3)
C4 0.025(3) 0.024(3) 0.017(2) 0.008(2) 0.003(2) 0.007(2)
C5 0.061(5) 0.025(3) 0.037(4) 0.013(3) -0.019(3) -0.018(3)
C6 0.025(3) 0.016(3) 0.025(3) 0.009(2) 0.006(2) 0.005(2)
C7 0.021(3) 0.015(2) 0.016(2) 0.0043(19) 0.0008(19) 0.002(2)
C8 0.015(3) 0.024(3) 0.021(2) 0.004(2) 0.0034(19) 0.010(2)
C9 0.021(3) 0.017(2) 0.016(2) -0.0009(19) 0.008(2) 0.000(2)
C10 0.023(3) 0.018(3) 0.020(3) -0.005(2) 0.009(2) 0.001(2)
C11 0.022(3) 0.014(2) 0.018(2) 0.0077(19) 0.010(2) 0.004(2)
C12 0.017(2) 0.017(2) 0.010(2) -0.0010(18) 0.0034(18) 0.005(2)
C13 0.015(2) 0.016(2) 0.023(2) 0.006(2) 0.010(2) 0.004(2)
C14 0.012(2) 0.019(3) 0.023(3) 0.000(2) 0.0020(19) 0.007(2)
C15 0.025(3) 0.030(3) 0.029(3) 0.004(2) 0.005(2) 0.006(2)
C16 0.035(3) 0.028(3) 0.025(3) 0.011(2) 0.006(2) 0.002(3)
C17 0.027(3) 0.025(3) 0.020(3) 0.002(2) 0.007(2) 0.006(2)
C18 0.022(3) 0.031(3) 0.033(3) 0.010(2) 0.004(2) 0.006(2)
C19 0.037(3) 0.024(3) 0.037(3) 0.013(2) 0.015(3) 0.009(3)
C20 0.030(3) 0.025(3) 0.026(3) 0.005(2) 0.008(2) 0.005(2)
C21 0.035(3) 0.028(3) 0.032(3) 0.009(2) 0.007(3) 0.004(3)
C22 0.028(3) 0.047(4) 0.031(3) 0.013(3) 0.010(2) 0.001(3)
C23 0.042(4) 0.039(4) 0.035(3) 0.018(3) 0.013(3) 0.005(3)
C24 0.029(3) 0.037(3) 0.033(3) 0.006(3) 0.003(3) 0.000(3)

loop_
_atom_type_symbol
_atom_type_description
_atom_type_scat_dispersion_real
_atom_type_scat_dispersion_imag
_atom_type_scat_source
C C 0.0181 0.0091 'International Tables Vol C Tables 4.2.6.8 and 6.1.1.4'
H H 0.0000 0.0000 'International Tables Vol C Tables 4.2.6.8 and 6.1.1.4'
N N 0.0311 0.0180 'International Tables Vol C Tables 4.2.6.8 and 6.1.1.4'
O O 0.0492 0.0322 'International Tables Vol C Tables 4.2.6.8 and 6.1.1.4'
Mn Mn -0.5299 2.8052 'International Tables Vol C Tables 4.2.6.8 and 6.1.1.4'

loop_
_geom_angle_atom_site_label_1
_geom_angle_atom_site_label_2
_geom_angle_atom_site_label_3
_geom_angle
_geom_angle_site_symmetry_1
_geom_angle_site_symmetry_3
O5 Mn1 O5 180.0 2_465 1_655
O5 Mn1 O7 92.89(14) 2_465 2_575
O5 Mn1 O7 87.11(14) 1_655 2_575
O5 Mn1 O7 87.11(14) 2_465 1_545
O5 Mn1 O7 92.89(14) 1_655 1_545
O7 Mn1 O7 180.0 2_575 1_545
O5 Mn1 O2 94.99(13) 2_465 .
O5 Mn1 O2 85.01(13) 1_655 .
O7 Mn1 O2 94.57(13) 2_575 .
O7 Mn1 O2 85.43(13) 1_545 .
O5 Mn1 O2 85.01(13) 2_465 2_565
O5 Mn1 O2 94.99(13) 1_655 2_565
O7 Mn1 O2 85.43(13) 2_575 2_565
O7 Mn1 O2 94.57(13) 1_545 2_565
O2 Mn1 O2 180.00(3) . 2_565
O1 Mn2 O6 92.06(14) . 1_545
O1 Mn2 O4 114.84(15) . 1_655
O6 Mn2 O4 94.47(14) 1_545 1_655
O1 Mn2 O2 133.95(14) . .
O6 Mn2 O2 98.54(13) 1_545 .
O4 Mn2 O2 108.84(13) 1_655 .
O1 Mn2 N1 83.59(15) . .
O6 Mn2 N1 170.36(15) 1_545 .
O4 Mn2 N1 79.68(15) 1_655 .
O2 Mn2 N1 90.64(13) . .
C15 N1 C19 115.2(4) . .
C15 N1 Mn2 114.9(3) . .
C19 N1 Mn2 122.1(3) . .
C23 N2 C24 116.3(5) . .
C3 N3 C5 117.2(5) . .
C14 O2 Mn2 103.6(3) . .
C14 O2 Mn1 134.3(3) . .
Mn2 O2 Mn1 106.00(13) . .
C10 O4 Mn2 116.9(3) . 1_455
C10 O5 Mn1 140.9(3) . 1_455
C1 O6 Mn2 117.7(3) . 1_565
C1 O7 Mn1 145.1(3) . 1_565
O6 C1 O7 125.5(5) . .
O6 C1 C2 118.3(4) . .
O7 C1 C2 116.1(4) . .
C3 C2 C4 117.6(5) . .
C3 C2 C1 119.1(5) . .
C4 C2 C1 123.1(5) . .
N3 C3 C2 124.3(5) . .
C2 C4 C6 120.0(5) . .
N3 C5 C6 123.6(5) . .
C5 C6 C4 117.1(4) . .
C5 C6 C7 120.4(5) . .
C4 C6 C7 122.5(4) . .
C8 C7 C13 118.9(4) . .
C8 C7 C6 120.9(4) . .
C13 C7 C6 120.2(4) . .
C7 C8 C9 121.3(4) . .
C11 C9 C8 119.2(4) . .
C11 C9 C10 121.7(4) . .
C8 C9 C10 119.1(4) . .
O4 C10 O5 125.4(5) . .
O4 C10 C9 118.1(4) . .
O5 C10 C9 116.5(4) . .
C9 C11 C12 120.4(4) . .
C13 C12 C11 119.8(4) . .
C13 C12 C14 120.0(4) . .
C11 C12 C14 120.2(4) . .
C12 C13 C7 120.3(4) . .
O3 C14 O2 120.9(4) . .
O3 C14 C12 120.9(4) . .
O2 C14 C12 118.2(4) . .
N1 C15 C16 124.4(5) . .
C15 C16 C17 119.3(5) . .
C18 C17 C16 117.2(5) . .
C18 C17 C20 123.5(5) . .
C16 C17 C20 119.3(5) . .
C17 C18 C19 119.0(5) . .
N1 C19 C18 124.7(5) . .
C21 C20 C22 117.4(5) . .
C21 C20 C17 122.2(5) . .
C22 C20 C17 120.3(5) . .
C24 C21 C20 118.5(5) . .
C23 C22 C20 118.9(5) . .
N2 C23 C22 123.9(5) . .
N2 C24 C21 125.0(5) . .

loop_
_geom_bond_atom_site_label_1
_geom_bond_atom_site_label_2
_geom_bond_distance
_geom_bond_site_symmetry_2
Mn1 O5 2.130(3) 2_465
Mn1 O5 2.130(3) 1_655
Mn1 O7 2.152(3) 2_575
Mn1 O7 2.152(3) 1_545
Mn1 O2 2.219(3) .
Mn1 O2 2.219(3) 2_565
Mn2 O1 2.122(3) .
Mn2 O6 2.128(3) 1_545
Mn2 O4 2.147(3) 1_655
Mn2 O2 2.188(3) .
Mn2 N1 2.316(4) .
N1 C15 1.337(6) .
N1 C19 1.349(6) .
N2 C23 1.328(7) .
N2 C24 1.335(7) .
N3 C3 1.323(7) .
N3 C5 1.346(6) .
O2 C14 1.280(5) .
O3 C14 1.241(5) .
O4 C10 1.256(5) .
O4 Mn2 2.147(3) 1_455
O5 C10 1.257(6) .
O5 Mn1 2.130(3) 1_455
O6 C1 1.254(6) .
O6 Mn2 2.128(3) 1_565
O7 C1 1.257(5) .
O7 Mn1 2.152(3) 1_565
C1 C2 1.505(7) .
C2 C3 1.371(7) .
C2 C4 1.385(6) .
C4 C6 1.390(7) .
C5 C6 1.381(7) .
C6 C7 1.492(6) .
C7 C8 1.381(6) .
C7 C13 1.398(6) .
C8 C9 1.390(6) .
C9 C11 1.384(6) .
C9 C10 1.516(6) .
C11 C12 1.388(6) .
C12 C13 1.387(6) .
C12 C14 1.497(6) .
C15 C16 1.384(7) .
C16 C17 1.397(7) .
C17 C18 1.384(7) .
C17 C20 1.489(7) .
C18 C19 1.386(7) .
C20 C21 1.395(7) .
C20 C22 1.398(7) .
C21 C24 1.379(7) .
C22 C23 1.396(7) .
